data_7026963
loop_
_publ_author_name
'Dickschat, Julia V.'
'Urban, Slawomir'
'Pape, Tania'
'Glorius, Frank'
'Hahn, F. Ekkehardt'

_publ_section_title
;
 Sterically demanding and chiral N,N'-disubstituted N-heterocyclic
 germylenes and stannylenes.
;
_journal_issue 48
_journal_name_full 'Dalton transactions (Cambridge, England : 2003)'
_journal_page_first 11519
_journal_page_last 11521
_journal_paper_doi 10.1039/c0dt01233e
_journal_volume 39
_journal_year 2010
_chemical_formula_sum 'C24 H26 N2 Sn'
_chemical_formula_weight 461.16
_chemical_name_systematic
;
?
;
_space_group_IT_number 14
_symmetry_cell_setting monoclinic
_symmetry_space_group_name_Hall '-P 2yn'
_symmetry_space_group_name_H-M 'P 1 21/n 1'
_atom_sites_solution_hydrogens geom
_atom_sites_solution_primary direct
_atom_sites_solution_secondary difmap
_audit_creation_method SHELXL-97
_cell_angle_alpha 90.00
_cell_angle_beta 91.3800(4)
_cell_angle_gamma 90.00
_cell_formula_units_Z 4
_cell_length_a 8.4015(3)
_cell_length_b 11.3645(3)
_cell_length_c 21.6208(7)
_cell_measurement_reflns_used 900
_cell_measurement_temperature 153(2)
_cell_measurement_theta_max 22.5
_cell_measurement_theta_min 1
_cell_volume 2063.73(11)
_computing_cell_refinement 'APEX2(Bruker AXS, 2007)'
_computing_data_collection 'APEX2(Bruker AXS, 2007)'
_computing_data_reduction 'SAINT,SADABS (Bruker AXS, 2007 )'
_computing_molecular_graphics
;
ORTEP3,L.J. Farrugia, J. Appl. Cryst. (1997) 30, 565
;
_computing_structure_refinement
;
SHELXL-97, G. M. Sheldrick, Acta Cryst. (2008) A64, 112-122
;
_computing_structure_solution
;
SHELXS-97 , G. M. Sheldrick, Acta Cryst. (2008) A64, 112-122
;
_diffrn_ambient_temperature 153(2)
_diffrn_detector_area_resol_mean 80
_diffrn_measured_fraction_theta_full 0.999
_diffrn_measured_fraction_theta_max 0.999
_diffrn_measurement_device_type 'CCD area detector'
_diffrn_measurement_method 'Omega and Phi scans'
_diffrn_radiation_monochromator graphite
_diffrn_radiation_source 'rotating anode'
_diffrn_radiation_type MoK\a
_diffrn_radiation_wavelength 0.71073
_diffrn_reflns_av_R_equivalents 0.0260
_diffrn_reflns_av_sigmaI/netI 0.0234
_diffrn_reflns_limit_h_max 11
_diffrn_reflns_limit_h_min -11
_diffrn_reflns_limit_k_max 16
_diffrn_reflns_limit_k_min -16
_diffrn_reflns_limit_l_max 30
_diffrn_reflns_limit_l_min -30
_diffrn_reflns_number 24333
_diffrn_reflns_theta_full 30.50
_diffrn_reflns_theta_max 30.50
_diffrn_reflns_theta_min 1.88
_exptl_absorpt_coefficient_mu 1.249
_exptl_absorpt_correction_T_max 0.8545
_exptl_absorpt_correction_T_min 0.6982
_exptl_absorpt_correction_type multi-scan
_exptl_absorpt_process_details
;
Corrections were done with the SADABS program, utilizing the none merged
raw data obtained from the integration process. Integration and final cell
refinement were done with SAINT.

SADABS reports ratio of Tmin/Tmax = 0.834630

;
_exptl_crystal_colour gold-orange
_exptl_crystal_density_diffrn 1.484
_exptl_crystal_density_method 'not measured'
_exptl_crystal_description 'transparent rhombus'
_exptl_crystal_F_000 936
_exptl_crystal_size_max 0.31
_exptl_crystal_size_mid 0.15
_exptl_crystal_size_min 0.13
_refine_diff_density_max 0.410
_refine_diff_density_min -0.725
_refine_diff_density_rms 0.070
_refine_ls_extinction_method none
_refine_ls_goodness_of_fit_ref 1.049
_refine_ls_hydrogen_treatment noref
_refine_ls_matrix_type full
_refine_ls_number_parameters 250
_refine_ls_number_reflns 6277
_refine_ls_number_restraints 0
_refine_ls_restrained_S_all 1.049
_refine_ls_R_factor_all 0.0276
_refine_ls_R_factor_gt 0.0233
_refine_ls_shift/su_max 0.001
_refine_ls_shift/su_mean 0.000
_refine_ls_structure_factor_coef Fsqd
_refine_ls_weighting_details 'calc w=1/[\s^2^(Fo^2^)+(0.0270P)^2^+0.9414P] where P=(Fo^2^+2Fc^2^)/3'
_refine_ls_weighting_scheme calc
_refine_ls_wR_factor_gt 0.0580
_refine_ls_wR_factor_ref 0.0599
_reflns_number_gt 5589
_reflns_number_total 6277
_reflns_threshold_expression >2sigma(I)
_cod_data_source_file c0dt01233e.txt
_cod_data_source_block cif-2
_cod_original_sg_symbol_H-M P2(1)/n
_cod_database_code 7026963

loop_
_symmetry_equiv_pos_as_xyz
'x, y, z'
'-x+1/2, y+1/2, -z+1/2'
'-x, -y, -z'
'x-1/2, -y-1/2, z-1/2'

loop_
_atom_site_label
_atom_site_type_symbol
_atom_site_fract_x
_atom_site_fract_y
_atom_site_fract_z
_atom_site_U_iso_or_equiv
_atom_site_adp_type
_atom_site_occupancy
_atom_site_symmetry_multiplicity
_atom_site_calc_flag
_atom_site_refinement_flags
C1 C 0.58850(17) 0.41145(13) 0.22068(7) 0.0193(3) Uani 1 1 d .
C2 C 0.66222(18) 0.44748(13) 0.16502(7) 0.0191(3) Uani 1 1 d .
C3 C 0.7262(2) 0.36188(15) 0.12648(7) 0.0236(3) Uani 1 1 d .
H3 H 0.7784 0.3850 0.0899 0.028 Uiso 1 1 calc R
C4 C 0.7142(2) 0.24305(14) 0.14112(8) 0.0269(3) Uani 1 1 d .
H4 H 0.7602 0.1858 0.1150 0.032 Uiso 1 1 calc R
C5 C 0.6352(2) 0.20759(14) 0.19380(8) 0.0264(3) Uani 1 1 d .
H5 H 0.6238 0.1262 0.2027 0.032 Uiso 1 1 calc R
C6 C 0.57276(19) 0.29162(14) 0.23352(7) 0.0233(3) Uani 1 1 d .
H6 H 0.5192 0.2672 0.2695 0.028 Uiso 1 1 calc R
C7 C 0.45070(18) 0.47230(13) 0.31284(7) 0.0192(3) Uani 1 1 d .
C8 C 0.28345(19) 0.47609(14) 0.31187(7) 0.0233(3) Uani 1 1 d .
C9 C 0.2035(2) 0.45521(15) 0.36632(8) 0.0278(3) Uani 1 1 d .
H9 H 0.0905 0.4577 0.3659 0.033 Uiso 1 1 calc R
C10 C 0.2858(2) 0.43070(15) 0.42149(7) 0.0280(3) Uani 1 1 d .
C11 C 0.4502(2) 0.42245(14) 0.42077(7) 0.0259(3) Uani 1 1 d .
H11 H 0.5068 0.4033 0.4580 0.031 Uiso 1 1 calc R
C12 C 0.53546(19) 0.44144(13) 0.36695(7) 0.0215(3) Uani 1 1 d .
C13 C 0.1908(2) 0.50109(19) 0.25272(8) 0.0341(4) Uani 1 1 d .
H13A H 0.0803 0.4755 0.2571 0.051 Uiso 1 1 calc R
H13B H 0.2388 0.4583 0.2185 0.051 Uiso 1 1 calc R
H13C H 0.1932 0.5857 0.2441 0.051 Uiso 1 1 calc R
C14 C 0.1972(3) 0.4150(2) 0.48075(9) 0.0450(5) Uani 1 1 d .
H14A H 0.2621 0.3683 0.5100 0.068 Uiso 1 1 calc R
H14B H 0.0964 0.3742 0.4720 0.068 Uiso 1 1 calc R
H14C H 0.1756 0.4922 0.4989 0.068 Uiso 1 1 calc R
C15 C 0.7133(2) 0.42443(15) 0.36776(8) 0.0261(3) Uani 1 1 d .
H15A H 0.7476 0.4039 0.3261 0.039 Uiso 1 1 calc R
H15B H 0.7423 0.3609 0.3965 0.039 Uiso 1 1 calc R
H15C H 0.7657 0.4974 0.3812 0.039 Uiso 1 1 calc R
C16 C 0.70081(18) 0.60757(13) 0.09273(7) 0.0190(3) Uani 1 1 d .
C17 C 0.85959(18) 0.62032(13) 0.07573(7) 0.0208(3) Uani 1 1 d .
C18 C 0.8914(2) 0.65933(14) 0.01588(7) 0.0239(3) Uani 1 1 d .
H18 H 0.9990 0.6664 0.0039 0.029 Uiso 1 1 calc R
C19 C 0.7711(2) 0.68807(14) -0.02659(7) 0.0247(3) Uani 1 1 d .
C20 C 0.6147(2) 0.67483(14) -0.00855(8) 0.0252(3) Uani 1 1 d .
H20 H 0.5309 0.6942 -0.0370 0.030 Uiso 1 1 calc R
C21 C 0.57671(18) 0.63386(14) 0.05027(7) 0.0221(3) Uani 1 1 d .
C22 C 0.9952(2) 0.59371(17) 0.12009(8) 0.0292(3) Uani 1 1 d .
H22A H 0.9531 0.5654 0.1593 0.044 Uiso 1 1 calc R
H22B H 1.0577 0.6653 0.1276 0.044 Uiso 1 1 calc R
H22C H 1.0634 0.5330 0.1024 0.044 Uiso 1 1 calc R
C23 C 0.8085(3) 0.73178(18) -0.09069(8) 0.0364(4) Uani 1 1 d .
H23A H 0.8422 0.8142 -0.0884 0.055 Uiso 1 1 calc R
H23B H 0.7132 0.7253 -0.1175 0.055 Uiso 1 1 calc R
H23C H 0.8943 0.6841 -0.1077 0.055 Uiso 1 1 calc R
C24 C 0.4048(2) 0.61714(18) 0.06676(9) 0.0312(4) Uani 1 1 d .
H24A H 0.3710 0.6825 0.0929 0.047 Uiso 1 1 calc R
H24B H 0.3932 0.5428 0.0892 0.047 Uiso 1 1 calc R
H24C H 0.3386 0.6152 0.0288 0.047 Uiso 1 1 calc R
N1 N 0.53269(16) 0.50139(11) 0.25756(6) 0.0203(2) Uani 1 1 d .
N2 N 0.66059(16) 0.56764(11) 0.15335(6) 0.0202(2) Uani 1 1 d .
Sn1 Sn 0.560669(13) 0.670251(9) 0.222550(5) 0.02266(4) Uani 1 1 d .

loop_
_atom_site_aniso_label
_atom_site_aniso_U_11
_atom_site_aniso_U_22
_atom_site_aniso_U_33
_atom_site_aniso_U_23
_atom_site_aniso_U_13
_atom_site_aniso_U_12
C1 0.0220(7) 0.0183(6) 0.0177(6) 0.0005(5) 0.0026(5) 0.0006(5)
C2 0.0220(7) 0.0185(6) 0.0168(6) 0.0002(5) 0.0023(5) 0.0016(5)
C3 0.0293(8) 0.0245(7) 0.0171(6) -0.0018(6) 0.0047(6) 0.0023(6)
C4 0.0376(9) 0.0212(7) 0.0220(7) -0.0049(6) 0.0046(6) 0.0049(6)
C5 0.0369(9) 0.0173(7) 0.0249(8) -0.0011(6) 0.0027(6) 0.0009(6)
C6 0.0283(8) 0.0199(7) 0.0217(7) 0.0012(6) 0.0033(6) -0.0003(6)
C7 0.0244(7) 0.0168(6) 0.0168(6) 0.0005(5) 0.0061(5) 0.0020(5)
C8 0.0253(7) 0.0234(7) 0.0215(7) 0.0000(6) 0.0044(6) 0.0014(6)
C9 0.0269(8) 0.0299(8) 0.0272(8) -0.0026(6) 0.0104(6) -0.0001(6)
C10 0.0395(9) 0.0250(8) 0.0201(7) -0.0017(6) 0.0118(6) -0.0031(7)
C11 0.0399(9) 0.0219(7) 0.0161(7) 0.0005(6) 0.0025(6) 0.0003(6)
C12 0.0276(7) 0.0168(6) 0.0201(7) -0.0008(5) 0.0020(6) 0.0016(6)
C13 0.0268(8) 0.0459(11) 0.0294(8) 0.0037(8) -0.0010(7) 0.0033(8)
C14 0.0577(13) 0.0514(12) 0.0270(9) -0.0028(9) 0.0216(9) -0.0084(10)
C15 0.0289(8) 0.0231(7) 0.0264(8) 0.0002(6) -0.0012(6) 0.0046(6)
C16 0.0224(7) 0.0179(6) 0.0170(6) 0.0005(5) 0.0044(5) 0.0007(5)
C17 0.0212(7) 0.0210(7) 0.0202(7) 0.0006(5) 0.0024(5) 0.0012(5)
C18 0.0238(7) 0.0246(7) 0.0238(7) 0.0003(6) 0.0086(6) 0.0001(6)
C19 0.0340(8) 0.0210(7) 0.0193(7) 0.0018(6) 0.0057(6) 0.0023(6)
C20 0.0279(8) 0.0263(8) 0.0211(7) 0.0029(6) -0.0012(6) 0.0053(6)
C21 0.0211(7) 0.0222(7) 0.0232(7) 0.0001(6) 0.0028(6) 0.0010(6)
C22 0.0220(7) 0.0370(9) 0.0286(8) 0.0014(7) -0.0004(6) 0.0030(7)
C23 0.0502(11) 0.0356(10) 0.0238(8) 0.0090(7) 0.0121(8) 0.0076(8)
C24 0.0213(8) 0.0395(10) 0.0327(9) 0.0021(7) 0.0018(6) -0.0012(7)
N1 0.0264(6) 0.0179(6) 0.0169(5) 0.0007(5) 0.0080(5) 0.0020(5)
N2 0.0256(6) 0.0172(6) 0.0182(6) 0.0024(5) 0.0062(5) 0.0012(5)
Sn1 0.03018(6) 0.01646(6) 0.02173(6) 0.00139(4) 0.00848(4) 0.00361(4)

loop_
_atom_type_symbol
_atom_type_description
_atom_type_scat_dispersion_real
_atom_type_scat_dispersion_imag
_atom_type_scat_source
C C 0.0033 0.0016 'International Tables Vol C Tables 4.2.6.8 and 6.1.1.4'
H H 0.0000 0.0000 'International Tables Vol C Tables 4.2.6.8 and 6.1.1.4'
N N 0.0061 0.0033 'International Tables Vol C Tables 4.2.6.8 and 6.1.1.4'
Sn Sn -0.6537 1.4246 'International Tables Vol C Tables 4.2.6.8 and 6.1.1.4'

loop_
_geom_angle_atom_site_label_1
_geom_angle_atom_site_label_2
_geom_angle_atom_site_label_3
_geom_angle
N1 C1 C6 124.76(13)
N1 C1 C2 115.70(13)
C6 C1 C2 119.51(13)
N2 C2 C3 125.35(14)
N2 C2 C1 115.66(13)
C3 C2 C1 118.97(14)
C4 C3 C2 120.61(14)
C3 C4 C5 120.39(14)
C4 C5 C6 119.96(15)
C5 C6 C1 120.42(14)
C12 C7 C8 120.57(14)
C12 C7 N1 120.67(14)
C8 C7 N1 118.76(13)
C9 C8 C7 119.05(15)
C9 C8 C13 120.04(15)
C7 C8 C13 120.91(14)
C8 C9 C10 121.31(16)
C11 C10 C9 118.61(14)
C11 C10 C14 120.95(17)
C9 C10 C14 120.44(17)
C10 C11 C12 122.01(15)
C11 C12 C7 118.30(15)
C11 C12 C15 119.90(14)
C7 C12 C15 121.77(14)
C17 C16 C21 120.24(13)
C17 C16 N2 121.29(13)
C21 C16 N2 118.47(13)
C18 C17 C16 118.67(14)
C18 C17 C22 119.69(14)
C16 C17 C22 121.64(14)
C19 C18 C17 122.30(15)
C18 C19 C20 117.88(14)
C18 C19 C23 121.33(16)
C20 C19 C23 120.80(16)
C19 C20 C21 122.01(15)
C20 C21 C16 118.87(14)
C20 C21 C24 119.86(15)
C16 C21 C24 121.26(14)
C1 N1 C7 119.10(12)
C1 N1 Sn1 115.40(9)
C7 N1 Sn1 125.30(9)
C2 N2 C16 118.40(12)
C2 N2 Sn1 114.90(9)
C16 N2 Sn1 125.81(10)
N1 Sn1 N2 78.25(5)

loop_
_geom_bond_atom_site_label_1
_geom_bond_atom_site_label_2
_geom_bond_distance
C1 N1 1.3850(19)
C1 C6 1.397(2)
C1 C2 1.427(2)
C2 N2 1.3886(19)
C2 C3 1.397(2)
C3 C4 1.391(2)
C4 C5 1.391(2)
C5 C6 1.395(2)
C7 C12 1.400(2)
C7 C8 1.406(2)
C7 N1 1.4324(18)
C8 C9 1.390(2)
C8 C13 1.508(2)
C9 C10 1.392(3)
C10 C11 1.385(3)
C10 C14 1.508(2)
C11 C12 1.398(2)
C12 C15 1.506(2)
C16 C17 1.400(2)
C16 C21 1.405(2)
C16 N2 1.4351(18)
C17 C18 1.400(2)
C17 C22 1.503(2)
C18 C19 1.388(2)
C19 C20 1.388(2)
C19 C23 1.512(2)
C20 C21 1.398(2)
C21 C24 1.508(2)
N1 Sn1 2.0783(13)
N2 Sn1 2.0890(12)
